data_2231364
loop_
_publ_author_name
'Yeh, Chun-Wei'
'Huang, Fu-Chang'
'Jong, Ay'
'Suen, Maw-Cherng'

_publ_section_title
;
 Tetrakis[\m-1,4-bis(4,5-dihydro-1,3-oxazol-2-yl)benzene-\k^2^<i>N</i>:<i>N</i>']tetrakis(\m-methanolato-\k^2^<i>O</i>:<i>O</i>)bis(\m-perchlorato-\k^2^<i>O</i>:<i>O</i>')tetracopper(II)
 bis(perchlorate)
;
_journal_coeditor_code XU5263
_journal_issue 8
_journal_name_full 'Acta Crystallographica Section E'
_journal_page_first m1080
_journal_page_last m1081
_journal_paper_doi 10.1107/S160053681102705X
_journal_volume 67
_journal_year 2011
_chemical_formula_iupac '[Cu4 (C12 H12 N2 O2)4 (C H3 O)4 (Cl O4)2] (Cl O4)2'
_chemical_formula_moiety 'C52 H60 Cl2 Cu4 N8 O20 2+, 2(Cl O4 -)'
_chemical_formula_sum 'C52 H60 Cl4 Cu4 N8 O28'
_chemical_formula_weight 1641.04
_chemical_name_systematic
;
Tetrakis[\m-1,4-bis(4,5-dihydro-1,3-oxazol-2-yl)benzene-
\k^2^<i>N</i>:<i>N</i>']tetrakis(\m-methanolato-\k^2^<i>O</i>:<i>O</i>)bis(\m-
perchlorato-\k^2^<i>O</i>:<i>O</i>')tetracopper(II) bis(perchlorate)
;
_space_group_IT_number 14
_symmetry_cell_setting monoclinic
_symmetry_space_group_name_Hall '-P 2yn'
_symmetry_space_group_name_H-M 'P 1 21/n 1'
_atom_sites_solution_hydrogens geom
_atom_sites_solution_primary direct
_atom_sites_solution_secondary difmap
_audit_creation_method SHELXL-97
_cell_angle_alpha 90.00
_cell_angle_beta 93.936(2)
_cell_angle_gamma 90.00
_cell_formula_units_Z 2
_cell_length_a 8.3508(8)
_cell_length_b 16.9820(18)
_cell_length_c 22.337(2)
_cell_measurement_reflns_used 3303
_cell_measurement_temperature 297(2)
_cell_measurement_theta_max 23.923
_cell_measurement_theta_min 2.185
_cell_volume 3160.2(5)
_computing_cell_refinement 'SAINT (Bruker, 2010)'
_computing_data_collection 'APEX2 (Bruker, 2010)'
_computing_data_reduction 'SAINT (Bruker, 2010)'
_computing_molecular_graphics 'DAIMOND (Brandenburg, 2010)'
_computing_publication_material 'SHELXTL (Sheldrick, 2008)'
_computing_structure_refinement 'SHELXTL (Sheldrick, 2008)'
_computing_structure_solution 'SHELXTL (Sheldrick, 2008)'
_diffrn_ambient_temperature 297(2)
_diffrn_measured_fraction_theta_full 1.000
_diffrn_measured_fraction_theta_max 0.998
_diffrn_measurement_device_type 'Bruker APEXII CCD'
_diffrn_measurement_method '\f and \w'
_diffrn_radiation_monochromator graphite
_diffrn_radiation_source 'fine-focus sealed tube'
_diffrn_radiation_type MoK\a
_diffrn_radiation_wavelength 0.71073
_diffrn_reflns_av_R_equivalents 0.0774
_diffrn_reflns_av_sigmaI/netI 0.0991
_diffrn_reflns_limit_h_max 8
_diffrn_reflns_limit_h_min -10
_diffrn_reflns_limit_k_max 20
_diffrn_reflns_limit_k_min -13
_diffrn_reflns_limit_l_max 27
_diffrn_reflns_limit_l_min -27
_diffrn_reflns_number 17717
_diffrn_reflns_theta_full 25.00
_diffrn_reflns_theta_max 26.02
_diffrn_reflns_theta_min 1.51
_exptl_absorpt_coefficient_mu 1.591
_exptl_absorpt_correction_T_max 0.8968
_exptl_absorpt_correction_T_min 0.6469
_exptl_absorpt_correction_type multi-scan
_exptl_absorpt_process_details '(SADABS; Bruker, 2000)'
_exptl_crystal_colour blue
_exptl_crystal_density_diffrn 1.725
_exptl_crystal_density_method 'not measured'
_exptl_crystal_description parallelepiped
_exptl_crystal_F_000 1672
_exptl_crystal_size_max 0.30
_exptl_crystal_size_mid 0.15
_exptl_crystal_size_min 0.07
_refine_diff_density_max 1.653
_refine_diff_density_min -1.302
_refine_ls_extinction_method none
_refine_ls_goodness_of_fit_ref 1.004
_refine_ls_hydrogen_treatment constr
_refine_ls_matrix_type full
_refine_ls_number_parameters 433
_refine_ls_number_reflns 6219
_refine_ls_number_restraints 0
_refine_ls_restrained_S_all 1.004
_refine_ls_R_factor_all 0.1294
_refine_ls_R_factor_gt 0.0579
_refine_ls_shift/su_max 0.000
_refine_ls_shift/su_mean 0.000
_refine_ls_structure_factor_coef Fsqd
_refine_ls_weighting_details 'calc w=1/[\s^2^(Fo^2^)+(0.0854P)^2^+5.5939P] where P=(Fo^2^+2Fc^2^)/3'
_refine_ls_weighting_scheme calc
_refine_ls_wR_factor_gt 0.1440
_refine_ls_wR_factor_ref 0.1858
_reflns_number_gt 3428
_reflns_number_total 6219
_reflns_threshold_expression I>2sigma(I)
_cod_data_source_file xu5263.cif
_cod_data_source_block I
_cod_original_cell_volume 3160.1(6)
_cod_original_sg_symbol_H-M 'P 21/n'
_cod_database_code 2231364
_cod_database_fobs_code 2231364

loop_
_symmetry_equiv_pos_as_xyz
'x, y, z'
'-x+1/2, y+1/2, -z+1/2'
'-x, -y, -z'
'x-1/2, -y-1/2, z-1/2'

loop_
_atom_site_type_symbol
_atom_site_label
_atom_site_fract_x
_atom_site_fract_y
_atom_site_fract_z
_atom_site_U_iso_or_equiv
_atom_site_adp_type
_atom_site_calc_flag
_atom_site_refinement_flags
_atom_site_occupancy
_atom_site_symmetry_multiplicity
C C1 0.1122(8) 0.4667(4) 0.1591(3) 0.0359(16) Uani d . 1 1
C C2 -0.0067(9) 0.5004(5) 0.2428(3) 0.050(2) Uani d . 1 1
H H2A 0.0396 0.4747 0.2787 0.060 Uiso calc R 1 1
H H2B -0.1127 0.5199 0.2503 0.060 Uiso calc R 1 1
C C3 0.0998(9) 0.5658(5) 0.2232(3) 0.047(2) Uani d . 1 1
H H3A 0.0367 0.6111 0.2095 0.057 Uiso calc R 1 1
H H3B 0.1756 0.5819 0.2557 0.057 Uiso calc R 1 1
C C4 0.1474(8) 0.4084(4) 0.1125(3) 0.0342(16) Uani d . 1 1
C C5 0.1018(9) 0.3300(5) 0.1204(3) 0.0448(19) Uani d . 1 1
H H5A 0.0513 0.3155 0.1546 0.054 Uiso calc R 1 1
C C6 0.1313(9) 0.2745(4) 0.0779(3) 0.0415(18) Uani d . 1 1
H H6A 0.1002 0.2225 0.0831 0.050 Uiso calc R 1 1
C C7 0.2083(8) 0.2962(4) 0.0266(3) 0.0344(16) Uani d . 1 1
C C8 0.2554(8) 0.3736(4) 0.0189(3) 0.0400(17) Uani d . 1 1
H H8A 0.3082 0.3877 -0.0149 0.048 Uiso calc R 1 1
C C9 0.2240(8) 0.4301(4) 0.0612(3) 0.0376(17) Uani d . 1 1
H H9A 0.2537 0.4822 0.0556 0.045 Uiso calc R 1 1
C C10 0.2276(8) 0.2353(4) -0.0197(3) 0.0349(16) Uani d . 1 1
C C11 0.1477(10) 0.1274(5) -0.0718(4) 0.053(2) Uani d . 1 1
H H11A 0.0627 0.1262 -0.1036 0.063 Uiso calc R 1 1
H H11B 0.1642 0.0745 -0.0560 0.063 Uiso calc R 1 1
C C12 0.3012(9) 0.1601(5) -0.0943(3) 0.0471(19) Uani d . 1 1
H H12A 0.3867 0.1214 -0.0903 0.057 Uiso calc R 1 1
H H12B 0.2852 0.1756 -0.1361 0.057 Uiso calc R 1 1
C C13 0.5597(8) 0.4671(5) 0.2289(3) 0.0330(16) Uani d . 1 1
C C14 0.5841(11) 0.5144(5) 0.3226(3) 0.057(2) Uani d . 1 1
H H14A 0.6812 0.5300 0.3459 0.069 Uiso calc R 1 1
H H14B 0.5022 0.5019 0.3499 0.069 Uiso calc R 1 1
C C15 0.5281(10) 0.5786(5) 0.2801(3) 0.0470(19) Uani d . 1 1
H H15A 0.4280 0.6014 0.2914 0.056 Uiso calc R 1 1
H H15B 0.6080 0.6199 0.2786 0.056 Uiso calc R 1 1
C C16 0.5799(8) 0.4058(4) 0.1829(3) 0.0372(17) Uani d . 1 1
C C17 0.6125(8) 0.4276(4) 0.1250(3) 0.0375(17) Uani d . 1 1
H H17A 0.6150 0.4806 0.1144 0.045 Uiso calc R 1 1
C C18 0.6415(8) 0.3699(4) 0.0829(3) 0.0387(17) Uani d . 1 1
H H18A 0.6594 0.3844 0.0438 0.046 Uiso calc R 1 1
C C19 0.6439(8) 0.2904(4) 0.0988(3) 0.0364(16) Uani d . 1 1
C C20 0.6098(11) 0.2702(5) 0.1575(3) 0.055(2) Uani d . 1 1
H H20A 0.6066 0.2174 0.1684 0.066 Uiso calc R 1 1
C C21 0.5813(10) 0.3267(5) 0.1987(3) 0.052(2) Uani d . 1 1
H H21A 0.5626 0.3122 0.2378 0.063 Uiso calc R 1 1
C C22 0.6849(8) 0.2287(4) 0.0567(3) 0.0345(16) Uani d . 1 1
C C23 0.7830(10) 0.1081(5) 0.0355(3) 0.0455(19) Uani d . 1 1
H H23A 0.7213 0.0607 0.0414 0.055 Uiso calc R 1 1
H H23B 0.8955 0.0943 0.0347 0.055 Uiso calc R 1 1
C C24 0.7231(9) 0.1506(4) -0.0216(3) 0.0427(18) Uani d . 1 1
H H24A 0.8100 0.1592 -0.0476 0.051 Uiso calc R 1 1
H H24B 0.6392 0.1206 -0.0434 0.051 Uiso calc R 1 1
C C25 0.7168(9) 0.6445(6) 0.1504(4) 0.065(3) Uani d . 1 1
H H25A 0.7898 0.6699 0.1252 0.098 Uiso calc R 1 1
H H25B 0.7607 0.5948 0.1638 0.098 Uiso calc R 1 1
H H25C 0.7007 0.6773 0.1845 0.098 Uiso calc R 1 1
C C26 0.1317(8) 0.6419(5) 0.0591(3) 0.049(2) Uani d . 1 1
H H26A 0.1182 0.6662 0.0202 0.074 Uiso calc R 1 1
H H26B 0.0872 0.6754 0.0883 0.074 Uiso calc R 1 1
H H26C 0.0775 0.5920 0.0581 0.074 Uiso calc R 1 1
N N1 0.1845(7) 0.5304(4) 0.1729(2) 0.0360(14) Uani d . 1 1
N N2 0.3399(7) 0.2294(3) -0.0559(2) 0.0341(13) Uani d . 1 1
N N3 0.5057(7) 0.5363(4) 0.2212(2) 0.0382(14) Uani d . 1 1
N N4 0.6591(6) 0.2277(3) -0.0004(2) 0.0347(13) Uani d . 1 1
O O1 -0.0137(6) 0.4464(3) 0.1911(2) 0.0457(13) Uani d . 1 1
O O2 0.1089(6) 0.1818(3) -0.0245(2) 0.0445(13) Uani d . 1 1
O O3 0.6144(6) 0.4476(3) 0.28487(19) 0.0437(13) Uani d . 1 1
O O4 0.7583(6) 0.1666(3) 0.0827(2) 0.0468(13) Uani d . 1 1
O O5 0.5680(5) 0.6320(3) 0.11751(19) 0.0355(11) Uani d . 1 1
O O6 0.2978(5) 0.6303(3) 0.07467(19) 0.0334(11) Uani d . 1 1
O O7 0.3217(10) 0.7040(4) 0.2147(3) 0.093(2) Uani d . 1 1
O O8 0.3809(8) 0.7958(4) 0.1440(3) 0.0692(18) Uani d . 1 1
O O9 0.1149(11) 0.7691(7) 0.1666(5) 0.146(4) Uani d . 1 1
O O10 0.2738(10) 0.8399(5) 0.2321(3) 0.104(3) Uani d . 1 1
O O11 0.6921(15) 0.8936(6) -0.1375(4) 0.156(4) Uani d . 1 1
O O12 0.7923(10) 0.9813(6) -0.0703(5) 0.134(4) Uani d . 1 1
O O13 0.5292(11) 0.9929(5) -0.1101(4) 0.114(3) Uani d . 1 1
O O14 0.6030(9) 0.8924(6) -0.0449(4) 0.120(3) Uani d . 1 1
Cl Cl1 0.2917(4) 0.77931(15) 0.19370(10) 0.0846(9) Uani d . 1 1
Cl Cl2 0.6500(3) 0.93970(13) -0.09112(9) 0.0592(6) Uani d . 1 1
Cu Cu1 0.38371(9) 0.58253(5) 0.14926(3) 0.0313(2) Uani d . 1 1
Cu Cu2 0.53626(9) 0.29352(5) -0.06120(3) 0.0312(2) Uani d . 1 1

loop_
_atom_site_aniso_label
_atom_site_aniso_U_11
_atom_site_aniso_U_22
_atom_site_aniso_U_33
_atom_site_aniso_U_12
_atom_site_aniso_U_13
_atom_site_aniso_U_23
C1 0.039(4) 0.044(4) 0.024(3) -0.001(4) 0.003(3) 0.007(3)
C2 0.054(5) 0.067(6) 0.033(4) -0.010(4) 0.021(4) -0.011(4)
C3 0.046(4) 0.055(5) 0.043(4) -0.007(4) 0.020(4) -0.014(4)
C4 0.032(4) 0.044(4) 0.026(3) -0.002(3) 0.001(3) -0.001(3)
C5 0.061(5) 0.048(5) 0.027(4) -0.007(4) 0.013(3) 0.005(3)
C6 0.048(4) 0.037(4) 0.041(4) -0.008(4) 0.008(3) 0.002(3)
C7 0.034(4) 0.038(4) 0.031(4) -0.003(3) -0.003(3) -0.002(3)
C8 0.045(4) 0.039(4) 0.037(4) -0.004(4) 0.010(3) -0.001(3)
C9 0.044(4) 0.038(4) 0.032(4) -0.009(3) 0.007(3) 0.005(3)
C10 0.040(4) 0.034(4) 0.030(4) -0.002(3) -0.001(3) 0.004(3)
C11 0.065(5) 0.044(5) 0.051(5) -0.019(4) 0.011(4) -0.018(4)
C12 0.054(5) 0.038(4) 0.049(5) -0.002(4) 0.003(4) -0.014(4)
C13 0.032(4) 0.048(5) 0.019(3) -0.005(3) 0.002(3) 0.005(3)
C14 0.076(6) 0.070(6) 0.025(4) 0.022(5) 0.002(4) 0.000(4)
C15 0.063(5) 0.055(5) 0.023(4) 0.004(4) 0.004(3) 0.001(3)
C16 0.038(4) 0.048(5) 0.025(3) 0.002(3) -0.001(3) 0.003(3)
C17 0.046(4) 0.032(4) 0.035(4) 0.008(3) 0.006(3) 0.006(3)
C18 0.048(4) 0.044(4) 0.025(3) 0.005(4) -0.001(3) 0.006(3)
C19 0.037(4) 0.041(4) 0.031(4) 0.003(3) -0.001(3) 0.006(3)
C20 0.090(6) 0.038(5) 0.038(4) 0.001(5) 0.019(4) 0.006(4)
C21 0.078(6) 0.051(5) 0.030(4) 0.002(5) 0.013(4) 0.008(4)
C22 0.040(4) 0.034(4) 0.030(4) 0.002(3) 0.004(3) 0.008(3)
C23 0.053(5) 0.042(5) 0.041(4) 0.010(4) 0.000(4) 0.001(4)
C24 0.059(5) 0.036(4) 0.034(4) 0.007(4) 0.009(4) 0.002(3)
C25 0.046(5) 0.090(7) 0.058(5) -0.008(5) -0.010(4) 0.024(5)
C26 0.038(4) 0.061(5) 0.048(5) 0.001(4) -0.003(3) 0.019(4)
N1 0.041(3) 0.040(4) 0.028(3) -0.003(3) 0.006(3) 0.001(3)
N2 0.040(3) 0.029(3) 0.033(3) -0.001(3) 0.004(3) 0.000(3)
N3 0.047(4) 0.039(4) 0.028(3) 0.004(3) 0.005(3) 0.003(3)
N4 0.035(3) 0.036(3) 0.034(3) 0.000(3) 0.007(3) 0.001(3)
O1 0.042(3) 0.057(3) 0.040(3) -0.012(3) 0.018(2) -0.007(3)
O2 0.046(3) 0.038(3) 0.050(3) -0.015(2) 0.013(2) -0.014(2)
O3 0.056(3) 0.049(3) 0.026(2) 0.014(3) 0.000(2) 0.008(2)
O4 0.064(3) 0.044(3) 0.032(3) 0.014(3) -0.004(2) 0.005(2)
O5 0.031(2) 0.045(3) 0.029(2) 0.002(2) -0.0024(19) 0.012(2)
O6 0.030(2) 0.038(3) 0.031(2) 0.004(2) -0.0010(19) 0.005(2)
O7 0.121(6) 0.075(5) 0.084(5) 0.013(5) 0.025(4) 0.034(4)
O8 0.092(5) 0.065(4) 0.053(4) 0.001(4) 0.028(3) 0.006(3)
O9 0.090(6) 0.188(11) 0.156(9) 0.002(7) -0.034(6) -0.040(8)
O10 0.137(7) 0.095(6) 0.085(5) -0.013(5) 0.041(5) -0.040(5)
O11 0.247(12) 0.142(9) 0.081(6) 0.053(9) 0.029(7) -0.032(6)
O12 0.100(6) 0.104(7) 0.202(10) -0.027(6) 0.030(6) 0.003(7)
O13 0.131(7) 0.100(6) 0.111(6) 0.038(5) 0.004(5) 0.049(5)
O14 0.085(5) 0.179(9) 0.098(6) 0.014(6) 0.023(4) 0.091(6)
Cl1 0.163(3) 0.0498(14) 0.0452(13) -0.0013(16) 0.0409(16) -0.0001(11)
Cl2 0.0819(16) 0.0525(13) 0.0454(11) 0.0083(12) 0.0204(11) 0.0094(10)
Cu1 0.0342(5) 0.0370(5) 0.0227(4) 0.0011(4) 0.0028(3) 0.0038(4)
Cu2 0.0350(5) 0.0335(5) 0.0251(4) 0.0001(4) 0.0030(3) 0.0037(4)

loop_
_atom_type_symbol
_atom_type_description
_atom_type_scat_dispersion_real
_atom_type_scat_dispersion_imag
_atom_type_scat_source
C C 0.0033 0.0016 'International Tables Vol C Tables 4.2.6.8 and 6.1.1.4'
H H 0.0000 0.0000 'International Tables Vol C Tables 4.2.6.8 and 6.1.1.4'
N N 0.0061 0.0033 'International Tables Vol C Tables 4.2.6.8 and 6.1.1.4'
O O 0.0106 0.0060 'International Tables Vol C Tables 4.2.6.8 and 6.1.1.4'
Cl Cl 0.1484 0.1585 'International Tables Vol C Tables 4.2.6.8 and 6.1.1.4'
Cu Cu 0.3201 1.2651 'International Tables Vol C Tables 4.2.6.8 and 6.1.1.4'

loop_
_geom_angle_atom_site_label_1
_geom_angle_atom_site_label_2
_geom_angle_atom_site_label_3
_geom_angle_site_symmetry_1
_geom_angle_site_symmetry_3
_geom_angle
N1 C1 O1 . . 117.5(6)
N1 C1 C4 . . 128.9(6)
O1 C1 C4 . . 113.6(6)
O1 C2 C3 . . 102.9(5)
O1 C2 H2A . . 111.2
C3 C2 H2A . . 111.2
O1 C2 H2B . . 111.2
C3 C2 H2B . . 111.2
H2A C2 H2B . . 109.1
N1 C3 C2 . . 104.0(6)
N1 C3 H3A . . 111.0
C2 C3 H3A . . 111.0
N1 C3 H3B . . 111.0
C2 C3 H3B . . 111.0
H3A C3 H3B . . 109.0
C9 C4 C5 . . 119.8(6)
C9 C4 C1 . . 121.6(6)
C5 C4 C1 . . 118.6(6)
C6 C5 C4 . . 120.2(6)
C6 C5 H5A . . 119.9
C4 C5 H5A . . 119.9
C5 C6 C7 . . 120.0(7)
C5 C6 H6A . . 120.0
C7 C6 H6A . . 120.0
C8 C7 C6 . . 120.1(7)
C8 C7 C10 . . 121.9(6)
C6 C7 C10 . . 117.8(6)
C9 C8 C7 . . 120.2(6)
C9 C8 H8A . . 119.9
C7 C8 H8A . . 119.9
C8 C9 C4 . . 119.7(7)
C8 C9 H9A . . 120.1
C4 C9 H9A . . 120.1
N2 C10 O2 . . 117.6(6)
N2 C10 C7 . . 128.0(6)
O2 C10 C7 . . 114.4(6)
O2 C11 C12 . . 104.0(6)
O2 C11 H11A . . 111.0
C12 C11 H11A . . 111.0
O2 C11 H11B . . 111.0
C12 C11 H11B . . 111.0
H11A C11 H11B . . 109.0
N2 C12 C11 . . 104.8(6)
N2 C12 H12A . . 110.8
C11 C12 H12A . . 110.8
N2 C12 H12B . . 110.8
C11 C12 H12B . . 110.8
H12A C12 H12B . . 108.9
N3 C13 O3 . . 116.8(6)
N3 C13 C16 . . 127.9(6)
O3 C13 C16 . . 115.1(6)
O3 C14 C15 . . 105.1(6)
O3 C14 H14A . . 110.7
C15 C14 H14A . . 110.7
O3 C14 H14B . . 110.7
C15 C14 H14B . . 110.7
H14A C14 H14B . . 108.8
N3 C15 C14 . . 102.8(6)
N3 C15 H15A . . 111.2
C14 C15 H15A . . 111.2
N3 C15 H15B . . 111.2
C14 C15 H15B . . 111.2
H15A C15 H15B . . 109.1
C21 C16 C17 . . 119.8(7)
C21 C16 C13 . . 120.2(6)
C17 C16 C13 . . 119.8(6)
C16 C17 C18 . . 119.6(7)
C16 C17 H17A . . 120.2
C18 C17 H17A . . 120.2
C17 C18 C19 . . 120.7(6)
C17 C18 H18A . . 119.6
C19 C18 H18A . . 119.6
C18 C19 C20 . . 118.3(7)
C18 C19 C22 . . 122.0(6)
C20 C19 C22 . . 119.7(6)
C21 C20 C19 . . 121.0(7)
C21 C20 H20A . . 119.5
C19 C20 H20A . . 119.5
C20 C21 C16 . . 120.5(7)
C20 C21 H21A . . 119.7
C16 C21 H21A . . 119.7
N4 C22 O4 . . 117.7(6)
N4 C22 C19 . . 128.2(6)
O4 C22 C19 . . 114.1(6)
O4 C23 C24 . . 103.1(6)
O4 C23 H23A . . 111.1
C24 C23 H23A . . 111.1
O4 C23 H23B . . 111.1
C24 C23 H23B . . 111.1
H23A C23 H23B . . 109.1
N4 C24 C23 . . 104.6(5)
N4 C24 H24A . . 110.8
C23 C24 H24A . . 110.8
N4 C24 H24B . . 110.8
C23 C24 H24B . . 110.8
H24A C24 H24B . . 108.9
O5 C25 H25A . . 109.5
O5 C25 H25B . . 109.5
H25A C25 H25B . . 109.5
O5 C25 H25C . . 109.5
H25A C25 H25C . . 109.5
H25B C25 H25C . . 109.5
O6 C26 H26A . . 109.5
O6 C26 H26B . . 109.5
H26A C26 H26B . . 109.5
O6 C26 H26C . . 109.5
H26A C26 H26C . . 109.5
H26B C26 H26C . . 109.5
C1 N1 C3 . . 106.5(6)
C1 N1 Cu1 . . 135.1(5)
C3 N1 Cu1 . . 118.0(4)
C10 N2 C12 . . 106.7(6)
C10 N2 Cu2 . . 129.7(5)
C12 N2 Cu2 . . 123.5(4)
C13 N3 C15 . . 107.7(6)
C13 N3 Cu1 . . 129.0(5)
C15 N3 Cu1 . . 122.8(5)
C22 N4 C24 . . 106.7(6)
C22 N4 Cu2 . . 135.8(5)
C24 N4 Cu2 . . 116.9(4)
C1 O1 C2 . . 105.4(5)
C10 O2 C11 . . 106.7(5)
C13 O3 C14 . . 106.7(5)
C22 O4 C23 . . 107.7(5)
C25 O5 Cu1 . . 124.6(4)
C25 O5 Cu2 . 3_665 125.2(5)
Cu1 O5 Cu2 . 3_665 100.81(19)
C26 O6 Cu2 . 3_665 124.5(4)
C26 O6 Cu1 . . 124.4(4)
Cu2 O6 Cu1 3_665 . 100.7(2)
O10 Cl1 O7 . . 120.9(5)
O10 Cl1 O8 . . 115.8(5)
O7 Cl1 O8 . . 111.1(4)
O10 Cl1 O9 . . 100.7(6)
O7 Cl1 O9 . . 100.0(6)
O8 Cl1 O9 . . 104.7(5)
O11 Cl2 O14 . . 109.5(7)
O11 Cl2 O13 . . 111.1(6)
O14 Cl2 O13 . . 111.4(5)
O11 Cl2 O12 . . 106.2(7)
O14 Cl2 O12 . . 108.3(6)
O13 Cl2 O12 . . 110.2(6)
O5 Cu1 O6 . . 76.15(18)
O5 Cu1 N1 . . 173.9(2)
O6 Cu1 N1 . . 98.4(2)
O5 Cu1 N3 . . 95.2(2)
O6 Cu1 N3 . . 171.1(2)
N1 Cu1 N3 . . 90.1(2)
O5 Cu1 Cu2 . 3_665 39.79(13)
O6 Cu1 Cu2 . 3_665 39.52(13)
N1 Cu1 Cu2 . 3_665 135.87(17)
N3 Cu1 Cu2 . 3_665 132.83(17)
O6 Cu2 O5 3_665 3_665 76.02(18)
O6 Cu2 N2 3_665 . 169.4(2)
O5 Cu2 N2 3_665 . 93.5(2)
O6 Cu2 N4 3_665 . 98.1(2)
O5 Cu2 N4 3_665 . 173.4(2)
N2 Cu2 N4 . . 92.3(2)
O6 Cu2 Cu1 3_665 3_665 39.77(12)
O5 Cu2 Cu1 3_665 3_665 39.40(13)
N2 Cu2 Cu1 . 3_665 130.64(16)
N4 Cu2 Cu1 . 3_665 135.84(16)

loop_
_geom_bond_atom_site_label_1
_geom_bond_atom_site_label_2
_geom_bond_site_symmetry_2
_geom_bond_distance
C1 N1 . 1.268(9)
C1 O1 . 1.355(8)
C1 C4 . 1.480(10)
C2 O1 . 1.472(8)
C2 C3 . 1.507(10)
C2 H2A . 0.9700
C2 H2B . 0.9700
C3 N1 . 1.493(8)
C3 H3A . 0.9700
C3 H3B . 0.9700
C4 C9 . 1.399(9)
C4 C5 . 1.399(10)
C5 C6 . 1.373(10)
C5 H5A . 0.9300
C6 C7 . 1.399(9)
C6 H6A . 0.9300
C7 C8 . 1.388(10)
C7 C10 . 1.479(9)
C8 C9 . 1.385(10)
C8 H8A . 0.9300
C9 H9A . 0.9300
C10 N2 . 1.283(8)
C10 O2 . 1.343(8)
C11 O2 . 1.456(8)
C11 C12 . 1.515(10)
C11 H11A . 0.9700
C11 H11B . 0.9700
C12 N2 . 1.478(9)
C12 H12A . 0.9700
C12 H12B . 0.9700
C13 N3 . 1.266(9)
C13 O3 . 1.343(7)
C13 C16 . 1.482(10)
C14 O3 . 1.446(9)
C14 C15 . 1.500(10)
C14 H14A . 0.9700
C14 H14B . 0.9700
C15 N3 . 1.499(9)
C15 H15A . 0.9700
C15 H15B . 0.9700
C16 C21 . 1.389(10)
C16 C17 . 1.390(9)
C17 C18 . 1.391(10)
C17 H17A . 0.9300
C18 C19 . 1.394(10)
C18 H18A . 0.9300
C19 C20 . 1.404(9)
C19 C22 . 1.463(10)
C20 C21 . 1.361(11)
C20 H20A . 0.9300
C21 H21A . 0.9300
C22 N4 . 1.280(8)
C22 O4 . 1.334(8)
C23 O4 . 1.473(9)
C23 C24 . 1.522(10)
C23 H23A . 0.9700
C23 H23B . 0.9700
C24 N4 . 1.503(9)
C24 H24A . 0.9700
C24 H24B . 0.9700
C25 O5 . 1.415(8)
C25 H25A . 0.9600
C25 H25B . 0.9600
C25 H25C . 0.9600
C26 O6 . 1.420(8)
C26 H26A . 0.9600
C26 H26B . 0.9600
C26 H26C . 0.9600
N1 Cu1 . 1.987(6)
N2 Cu2 . 1.979(6)
N3 Cu1 . 2.003(6)
N4 Cu2 . 1.988(6)
O5 Cu1 . 1.931(4)
O5 Cu2 3_665 1.947(4)
O6 Cu2 3_665 1.935(5)
O6 Cu1 . 1.945(4)
O7 Cl1 . 1.380(7)
O8 Cl1 . 1.407(6)
O9 Cl1 . 1.566(9)
O10 Cl1 . 1.353(7)
O11 Cl2 . 1.364(8)
O12 Cl2 . 1.433(9)
O13 Cl2 . 1.398(8)
O14 Cl2 . 1.385(7)
Cu1 Cu2 3_665 2.9878(11)
Cu2 O6 3_665 1.935(5)
Cu2 O5 3_665 1.947(4)
Cu2 Cu1 3_665 2.9878(11)

loop_
_geom_hbond_atom_site_label_D
_geom_hbond_atom_site_label_H
_geom_hbond_atom_site_label_A
_geom_hbond_site_symmetry_A
_geom_hbond_distance_DH
_geom_hbond_distance_HA
_geom_hbond_distance_DA
_geom_hbond_angle_DHA
C2 H2A O13 4_576 0.97 2.55 3.281(11) 132
C3 H3B O11 4_576 0.97 2.42 3.228(11) 141
C8 H8A O5 3_665 0.93 2.60 3.476(8) 157
C9 H9A O6 . 0.93 2.57 3.465(8) 161
C12 H12A O13 1_545 0.97 2.54 3.450(12) 157
C24 H24A O2 1_655 0.97 2.54 3.270(9) 132
C26 H26B O9 . 0.96 2.36 3.240(14) 152
